data_2310426
loop_
_publ_author_name
'Kjekshus, A.'
'Pedersen, G.'

_publ_section_title
;
 The crystal structure of Ir As3 and Ir Sb3
;
_journal_name_full 'Acta Crystallographica (1,1948-23,1967)'
_journal_page_first 1065
_journal_page_last 1070
_journal_volume 14
_journal_year 1961
_chemical_formula_sum 'Ir Sb3'
_space_group_IT_number 204
_symmetry_space_group_name_Hall '-I 2 2 3'
_symmetry_space_group_name_H-M 'I m -3'
_cell_angle_alpha 90
_cell_angle_beta 90
_cell_angle_gamma 90
_cell_formula_units_Z 8
_cell_length_a 9.2495
_cell_length_b 9.2495
_cell_length_c 9.2495
_cell_volume 791.325
_citation_journal_id_ASTM ACCRA9
_cod_data_source_file Kjekshus_ACCRA9_1961_1469.cif
_cod_data_source_block Ir1Sb3
_cod_original_cell_volume 791.3248
_cod_original_formula_sum 'Ir1 Sb3'
_cod_database_code 2310426

loop_
_symmetry_equiv_pos_as_xyz
x,y,z
-x,-y,z
x,-y,-z
-x,y,-z
z,x,y
-z,-x,y
z,-x,-y
-z,x,-y
y,z,x
y,-z,-x
-y,z,-x
-y,-z,x
-x,-y,-z
x,y,-z
-x,y,z
x,-y,z
-z,-x,-y
z,x,-y
-z,x,y
z,-x,y
-y,-z,-x
-y,z,x
y,-z,x
y,z,-x
x+1/2,y+1/2,z+1/2
-x+1/2,-y+1/2,z+1/2
x+1/2,-y+1/2,-z+1/2
-x+1/2,y+1/2,-z+1/2
z+1/2,x+1/2,y+1/2
-z+1/2,-x+1/2,y+1/2
z+1/2,-x+1/2,-y+1/2
-z+1/2,x+1/2,-y+1/2
y+1/2,z+1/2,x+1/2
y+1/2,-z+1/2,-x+1/2
-y+1/2,z+1/2,-x+1/2
-y+1/2,-z+1/2,x+1/2
-x+1/2,-y+1/2,-z+1/2
x+1/2,y+1/2,-z+1/2
-x+1/2,y+1/2,z+1/2
x+1/2,-y+1/2,z+1/2
-z+1/2,-x+1/2,-y+1/2
z+1/2,x+1/2,-y+1/2
-z+1/2,x+1/2,y+1/2
z+1/2,-x+1/2,y+1/2
-y+1/2,-z+1/2,-x+1/2
-y+1/2,z+1/2,x+1/2
y+1/2,-z+1/2,x+1/2
y+1/2,z+1/2,-x+1/2

loop_
_atom_site_label
_atom_site_type_symbol
_atom_site_fract_x
_atom_site_fract_y
_atom_site_fract_z
_atom_site_occupancy
_atom_site_U_iso_or_equiv
Sb1 Sb 0 0.343 0.157 1 0.0
Ir1 Ir 0.25 0.25 0.25 1 0.0
